data_1540014
loop_
_publ_author_name
'von Schnering, H.G.'
'Beckmann, W.'

_publ_section_title
;
 Die Kristallstruktur von Nb S2 Cl2
;
_journal_name_full 'Zeitschrift fuer Anorganische und Allgemeine Chemie'
_journal_page_first 231
_journal_page_last 239
_journal_volume 347
_journal_year 1966
_chemical_formula_sum 'Cl2 Nb S2'
_chemical_name_systematic 'Nb S2 Cl2'
_space_group_IT_number 12
_symmetry_space_group_name_Hall '-C 2y (x-1/2*z,y,1/2*z)'
_symmetry_space_group_name_H-M 'C 1 2/m 1 (a,b,a+2*c)'
_cell_angle_alpha 90
_cell_angle_beta 96.9
_cell_angle_gamma 90
_cell_formula_units_Z 8
_cell_length_a 12.603
_cell_length_b 11.113
_cell_length_c 6.301
_cell_volume 876.108
_citation_journal_id_ASTM ZAACAB
_cod_data_source_file vonSchnering_ZAACAB_1966_858.cif
_cod_data_source_block Cl2Nb1S2
_cod_original_cell_volume 876.1084
_cod_original_formula_sum 'Cl2 Nb1 S2'
_cod_database_code 1540014

loop_
_symmetry_equiv_pos_as_xyz
x,y,z
-x,y,-z
-x,-y,-z
x,-y,z
x+1/2,y,z+1/2
-x+1/2,y,-z+1/2
-x+1/2,-y,-z+1/2
x+1/2,-y,z+1/2
x+1/2,y+1/2,z
-x+1/2,y+1/2,-z
-x+1/2,-y+1/2,-z
x+1/2,-y+1/2,z
x,y+1/2,z+1/2
-x,y+1/2,-z+1/2
-x,-y+1/2,-z+1/2
x,-y+1/2,z+1/2

loop_
_atom_site_label
_atom_site_type_symbol
_atom_site_fract_x
_atom_site_fract_y
_atom_site_fract_z
_atom_site_occupancy
_atom_site_U_iso_or_equiv
S2 S-1 0.163 0 0.019 1 0.0
Cl1 Cl-1 0.117 0.208 0.34 1 0.0
Nb1 Nb+4 0 0.13 0 1 0.0
S1 S-1 0.073 0 0.73 1 0.0
